data_1539341
loop_
_publ_author_name
'Sheldrick, W.S.'

_publ_section_title
;
 Zur Kenntnis von Cs4 Sn5 S12 (H2 O)2, ein Caesium(I)-thiostannat(IV) mit
 fuenf- und sechsfach koordiniertem Zinn
;
_journal_name_full 'Zeitschrift fuer Anorganische und Allgemeine Chemie'
_journal_page_first 23
_journal_page_last 30
_journal_volume 562
_journal_year 1988
_chemical_formula_sum 'Cs4 H4 O2 S12 Sn5'
_chemical_name_systematic 'Cs4 Sn5 S12 (H2 O)2'
_space_group_IT_number 61
_symmetry_space_group_name_Hall '-P 2ac 2ab'
_symmetry_space_group_name_H-M 'P b c a'
_cell_angle_alpha 90
_cell_angle_beta 90
_cell_angle_gamma 90
_cell_formula_units_Z 4
_cell_length_a 13.11
_cell_length_b 16.239
_cell_length_c 14.232
_cell_volume 3029.897
_citation_journal_id_ASTM ZAACAB
_cod_data_source_file Sheldrick_ZAACAB_1988_1973.cif
_cod_data_source_block H4Cs4O2S12Sn5
_cod_original_formula_sum 'H4 Cs4 O2 S12 Sn5'
_cod_database_code 1539341

loop_
_symmetry_equiv_pos_as_xyz
x,y,z
-x+1/2,-y,z+1/2
x+1/2,-y+1/2,-z
-x,y+1/2,-z+1/2
-x,-y,-z
x-1/2,y,-z-1/2
-x-1/2,y-1/2,z
x,-y-1/2,z-1/2

loop_
_atom_site_label
_atom_site_type_symbol
_atom_site_fract_x
_atom_site_fract_y
_atom_site_fract_z
_atom_site_occupancy
_atom_site_U_iso_or_equiv
Sn3 Sn+4 0.6572 0.1858 0.5163 1 0.0
O2 O-2 0.5915 -0.0377 0.042 0.42 0.0
Sn1 Sn+4 0.5 0 0.5 1 0.0
S4 S-2 0.2919 0.2486 0.3822 1 0.0
S5 S-2 0.5285 0.2843 0.5665 1 0.0
S1 S-2 0.647 0.0583 0.5974 1 0.0
S6 S-2 0.2571 0.2824 0.6199 1 0.0
Cs1 Cs+1 0.6735 0.4323 0.7078 1 0.0
S3 S-2 0.3688 0.0771 0.6022 1 0.0
Cs2 Cs+1 0.5401 0.343 0.2991 1 0.0
S2 S-2 0.5115 0.1265 0.4002 1 0.0
Sn2 Sn+4 0.3826 0.2031 0.518 1 0.0
O1 O-2 0.4078 0.056 0.2002 0.58 0.0
